data_2205579
loop_
_publ_author_name
'Cao, Du-Xia'
'Li, Guo-Zhong'
'Xue, Gang'
'Yu, Wen-Tao'
'Liu, Zhi-Qiang'

_publ_section_title (<i>E</i>)-3-(9-Ethyl-9<i>H</i>-carbazol-3-yl)-1-(2-hydroxyphenyl)prop-2-en-1-one
_journal_issue 4
_journal_name_full 'Acta Crystallographica Section E'
_journal_page_first o977
_journal_page_last o979
_journal_paper_doi 10.1107/S1600536805006987
_journal_volume 61
_journal_year 2005
_chemical_formula_moiety 'C23 H19 N O2'
_chemical_formula_sum 'C23 H19 N O2'
_chemical_formula_weight 341.39
_chemical_name_systematic
;
(E)-3-(9-Ethyl-9H-carbazol-3-yl)-1-(2-hydroxyphenyl)prop-2-en-1-one
;
_space_group_IT_number 14
_symmetry_cell_setting monoclinic
_symmetry_space_group_name_Hall '-P 2ybc'
_symmetry_space_group_name_H-M 'P 1 21/c 1'
_atom_sites_solution_hydrogens geom
_atom_sites_solution_primary direct
_atom_sites_solution_secondary difmap
_audit_creation_method SHELXL-97
_cell_angle_alpha 90.00
_cell_angle_beta 117.788(6)
_cell_angle_gamma 90.00
_cell_formula_units_Z 4
_cell_length_a 8.9637(9)
_cell_length_b 24.689(3)
_cell_length_c 9.0990(9)
_cell_measurement_reflns_used 41
_cell_measurement_temperature 293(2)
_cell_measurement_theta_max 12.502
_cell_measurement_theta_min 5.136
_cell_volume 1781.4(3)
_computing_cell_refinement XSCANS
_computing_data_collection 'XSCANS (Bruker,1996)'
_computing_data_reduction XSCANS
_computing_molecular_graphics 'SHELXTL (Bruker, 1997)'
_computing_publication_material SHELXTL
_computing_structure_refinement 'SHELXL97 (Sheldrick, 1997)'
_computing_structure_solution 'SHELXS97 (Sheldrick, 1997)'
_diffrn_ambient_temperature 293(2)
_diffrn_measured_fraction_theta_full 0.999
_diffrn_measured_fraction_theta_max 0.999
_diffrn_measurement_device_type 'Bruker P4'
_diffrn_measurement_method \w
_diffrn_radiation_monochromator graphite
_diffrn_radiation_source 'fine-focus sealed tube'
_diffrn_radiation_type MoK\a
_diffrn_radiation_wavelength 0.71073
_diffrn_reflns_av_R_equivalents 0.0252
_diffrn_reflns_av_sigmaI/netI 0.0506
_diffrn_reflns_limit_h_max 1
_diffrn_reflns_limit_h_min -11
_diffrn_reflns_limit_k_max 30
_diffrn_reflns_limit_k_min -1
_diffrn_reflns_limit_l_max 11
_diffrn_reflns_limit_l_min -10
_diffrn_reflns_number 4385
_diffrn_reflns_theta_full 26.00
_diffrn_reflns_theta_max 26.00
_diffrn_reflns_theta_min 2.57
_diffrn_standards_decay_% 1
_diffrn_standards_interval_count 97
_diffrn_standards_number 3
_exptl_absorpt_coefficient_mu 0.081
_exptl_absorpt_correction_T_max 0.9832
_exptl_absorpt_correction_T_min 0.8720
_exptl_absorpt_correction_type '\y scans'
_exptl_absorpt_process_details '(XSCANS; Bruker, 1996)'
_exptl_crystal_colour orange
_exptl_crystal_density_diffrn 1.273
_exptl_crystal_density_method 'not measured'
_exptl_crystal_description Prism
_exptl_crystal_F_000 720
_exptl_crystal_size_max 0.58
_exptl_crystal_size_mid 0.34
_exptl_crystal_size_min 0.20
_refine_diff_density_max 0.179
_refine_diff_density_min -0.186
_refine_ls_extinction_coef 0.026(2)
_refine_ls_extinction_expression Fc^*^=kFc[1+0.001xFc^2^\l^3^/sin(2\q)]^-1/4^
_refine_ls_extinction_method SHELXL97
_refine_ls_goodness_of_fit_ref 0.951
_refine_ls_hydrogen_treatment constr
_refine_ls_matrix_type full
_refine_ls_number_parameters 236
_refine_ls_number_reflns 3491
_refine_ls_number_restraints 0
_refine_ls_restrained_S_all 0.951
_refine_ls_R_factor_all 0.1091
_refine_ls_R_factor_gt 0.0492
_refine_ls_shift/su_max 0.000
_refine_ls_shift/su_mean 0.000
_refine_ls_structure_factor_coef Fsqd
_refine_ls_weighting_details 'calc w = 1/[\s^2^(Fo^2^)+(0.0674P)^2^] where P = (Fo^2^+2Fc^2^)/3'
_refine_ls_weighting_scheme calc
_refine_ls_wR_factor_gt 0.1114
_refine_ls_wR_factor_ref 0.1446
_reflns_number_gt 1769
_reflns_number_total 3491
_reflns_threshold_expression I>2\s(I)
_cod_data_source_file rz6055.cif
_cod_data_source_block I
_cod_depositor_comments
;
The following automatic conversions were performed:
'_symmetry_cell_setting' value 'Monoclinic' changed to 'monoclinic'
according to '/home/saulius/struct/CIF-dictionaries/cif_core.dic'
dictionary named 'cif_core.dic' version 2.4.1 from 2010-06-29.

Automatic conversion script
Id: cif_fix_enum 1527 2010-12-29 10:47:43Z saulius 

The following automatic conversions were performed:

'_symmetry_cell_setting' value 'Monoclinic' changed to 'monoclinic'
according to /home/saulius/struct/CIF-dictionaries/cif_core.dic
dictionary named 'cif_core.dic' version 2.4.1 from 2010-06-29.

Automatic conversion script
Id: cif_fix_values 1715 2011-07-08 13:25:40Z adriana 
;
_cod_original_cell_volume 1781.5(3)
_cod_original_sg_symbol_H-M 'P 21/c'
_cod_database_code 2205579
_cod_database_fobs_code 2205579

loop_
_symmetry_equiv_pos_as_xyz
'x, y, z'
'-x, y+1/2, -z+1/2'
'-x, -y, -z'
'x, -y-1/2, z-1/2'

loop_
_atom_site_label
_atom_site_fract_x
_atom_site_fract_y
_atom_site_fract_z
_atom_site_U_iso_or_equiv
_atom_site_adp_type
_atom_site_calc_flag
_atom_site_refinement_flags
_atom_site_occupancy
_atom_site_type_symbol
C1 0.1541(3) 0.28591(10) 0.3286(3) 0.0690(7) Uani d . 1 C
H1A 0.0749 0.2583 0.3005 0.083 Uiso calc R 1 H
C2 0.2739(3) 0.29226(10) 0.4931(3) 0.0710(7) Uani d . 1 C
H2A 0.2725 0.2694 0.5736 0.085 Uiso calc R 1 H
C3 0.3947(3) 0.33197(9) 0.5386(3) 0.0624(7) Uani d . 1 C
H3A 0.4753 0.3358 0.6492 0.075 Uiso calc R 1 H
C4 0.1495(3) 0.31940(10) 0.2061(3) 0.0638(7) Uani d . 1 C
H4A 0.0679 0.3152 0.0962 0.077 Uiso calc R 1 H
C5 0.3951(3) 0.36607(8) 0.4186(3) 0.0494(5) Uani d . 1 C
C6 0.2710(3) 0.35979(9) 0.2521(3) 0.0541(6) Uani d . 1 C
C7 0.2362(5) 0.37637(14) -0.1276(3) 0.1145(12) Uani d . 1 C
H7A 0.1612 0.3834 -0.2426 0.172 Uiso calc R 1 H
H7B 0.2335 0.3385 -0.1050 0.172 Uiso calc R 1 H
H7C 0.3488 0.3866 -0.1029 0.172 Uiso calc R 1 H
C8 0.1816(3) 0.40868(11) -0.0217(3) 0.0782(8) Uani d . 1 C
H8A 0.1821 0.4469 -0.0465 0.094 Uiso calc R 1 H
H8B 0.0671 0.3987 -0.0482 0.094 Uiso calc R 1 H
C9 0.4303(3) 0.43065(9) 0.2567(3) 0.0536(6) Uani d . 1 C
C10 0.4982(3) 0.41120(9) 0.4212(2) 0.0499(5) Uani d . 1 C
C11 0.6380(3) 0.43695(9) 0.5453(3) 0.0544(6) Uani d . 1 C
H11A 0.6832 0.4246 0.6543 0.065 Uiso calc R 1 H
C12 0.5000(3) 0.47507(10) 0.2170(3) 0.0626(6) Uani d . 1 C
H12A 0.4536 0.4881 0.1087 0.075 Uiso calc R 1 H
C13 0.7107(3) 0.48104(9) 0.5077(3) 0.0535(6) Uani d . 1 C
C14 0.6389(3) 0.49906(10) 0.3419(3) 0.0620(6) Uani d . 1 C
H14A 0.6876 0.5284 0.3163 0.074 Uiso calc R 1 H
C15 0.8559(3) 0.50745(9) 0.6407(3) 0.0587(6) Uani d . 1 C
H15A 0.8889 0.4945 0.7474 0.070 Uiso calc R 1 H
C16 0.9469(3) 0.54787(9) 0.6279(3) 0.0617(6) Uani d . 1 C
H16A 0.9200 0.5611 0.5227 0.074 Uiso calc R 1 H
C17 1.0872(3) 0.57246(9) 0.7715(3) 0.0589(6) Uani d . 1 C
C18 1.1715(3) 0.62100(9) 0.7522(3) 0.0563(6) Uani d . 1 C
C19 1.1370(3) 0.64236(10) 0.5975(3) 0.0680(7) Uani d . 1 C
H19A 1.0606 0.6244 0.5021 0.082 Uiso calc R 1 H
C20 1.2879(3) 0.64914(12) 0.8920(3) 0.0744(8) Uani d . 1 C
C21 1.2114(3) 0.68875(11) 0.5811(3) 0.0806(8) Uani d . 1 C
H21A 1.1859 0.7019 0.4762 0.097 Uiso calc R 1 H
C22 1.3616(4) 0.69634(12) 0.8739(4) 0.0931(10) Uani d . 1 C
H22A 1.4379 0.7150 0.9679 0.112 Uiso calc R 1 H
C23 1.3242(4) 0.71579(12) 0.7210(4) 0.0859(9) Uani d . 1 C
H23A 1.3750 0.7474 0.7109 0.103 Uiso calc R 1 H
N1 0.2923(2) 0.39967(8) 0.1559(2) 0.0598(5) Uani d . 1 N
O1 1.1328(2) 0.55329(7) 0.9132(2) 0.0818(6) Uani d . 1 O
O2 1.3299(3) 0.63130(10) 1.0463(2) 0.1209(9) Uani d . 1 O
H2B 1.2790 0.6031 1.0405 0.181 Uiso calc R 1 H

loop_
_atom_site_aniso_label
_atom_site_aniso_U_11
_atom_site_aniso_U_22
_atom_site_aniso_U_33
_atom_site_aniso_U_12
_atom_site_aniso_U_13
_atom_site_aniso_U_23
C1 0.0618(16) 0.0557(15) 0.0891(19) -0.0039(13) 0.0347(15) 0.0009(14)
C2 0.0745(18) 0.0624(16) 0.0768(17) -0.0005(14) 0.0358(15) 0.0110(13)
C3 0.0593(15) 0.0585(15) 0.0628(15) 0.0031(13) 0.0229(13) 0.0076(12)
C4 0.0547(14) 0.0631(15) 0.0672(15) 0.0009(13) 0.0230(13) -0.0078(13)
C5 0.0501(13) 0.0461(12) 0.0526(13) 0.0056(10) 0.0246(11) 0.0022(10)
C6 0.0520(14) 0.0566(14) 0.0524(13) 0.0046(12) 0.0231(12) -0.0026(11)
C7 0.160(3) 0.119(3) 0.0618(18) -0.022(2) 0.050(2) -0.0122(17)
C8 0.0737(18) 0.0892(19) 0.0534(15) -0.0076(16) 0.0143(14) 0.0022(14)
C9 0.0540(14) 0.0562(13) 0.0492(13) 0.0002(12) 0.0229(11) -0.0016(11)
C10 0.0514(13) 0.0495(13) 0.0481(13) 0.0043(11) 0.0226(11) 0.0010(10)
C11 0.0557(14) 0.0543(14) 0.0501(13) 0.0043(12) 0.0220(12) 0.0003(11)
C12 0.0711(16) 0.0672(15) 0.0498(13) -0.0034(14) 0.0283(13) 0.0042(12)
C13 0.0524(13) 0.0515(13) 0.0529(13) 0.0023(11) 0.0214(11) -0.0028(11)
C14 0.0649(15) 0.0601(15) 0.0623(15) -0.0058(13) 0.0307(13) 0.0005(12)
C15 0.0563(14) 0.0549(14) 0.0599(14) 0.0016(12) 0.0228(12) -0.0035(11)
C16 0.0629(15) 0.0601(15) 0.0579(14) -0.0042(13) 0.0245(13) -0.0065(12)
C17 0.0542(14) 0.0587(14) 0.0591(15) 0.0031(12) 0.0224(13) -0.0029(12)
C18 0.0523(14) 0.0555(14) 0.0571(14) -0.0007(12) 0.0221(12) -0.0097(11)
C19 0.0621(16) 0.0677(16) 0.0620(15) -0.0048(14) 0.0189(13) -0.0040(13)
C20 0.0706(17) 0.0855(19) 0.0616(16) -0.0192(16) 0.0261(14) -0.0125(14)
C21 0.0820(19) 0.0759(19) 0.0789(19) -0.0118(16) 0.0332(16) 0.0028(15)
C22 0.093(2) 0.096(2) 0.080(2) -0.0418(19) 0.0315(18) -0.0260(17)
C23 0.088(2) 0.0732(18) 0.095(2) -0.0223(17) 0.0418(19) -0.0105(17)
N1 0.0603(12) 0.0663(13) 0.0458(11) -0.0042(11) 0.0189(10) -0.0007(9)
O1 0.0784(13) 0.0870(13) 0.0632(11) -0.0088(10) 0.0191(10) 0.0069(10)
O2 0.1283(18) 0.156(2) 0.0514(12) -0.0659(16) 0.0195(12) -0.0126(13)

loop_
_atom_type_symbol
_atom_type_description
_atom_type_scat_dispersion_real
_atom_type_scat_dispersion_imag
_atom_type_scat_source
C C 0.0033 0.0016 'International Tables Vol C Tables 4.2.6.8 and 6.1.1.4'
H H 0.0000 0.0000 'International Tables Vol C Tables 4.2.6.8 and 6.1.1.4'
N N 0.0061 0.0033 'International Tables Vol C Tables 4.2.6.8 and 6.1.1.4'
O O 0.0106 0.0060 'International Tables Vol C Tables 4.2.6.8 and 6.1.1.4'

loop_
_geom_angle_atom_site_label_1
_geom_angle_atom_site_label_2
_geom_angle_atom_site_label_3
_geom_angle
_geom_angle_publ_flag
C4 C1 C2 121.6(2) ?
C4 C1 H1A 119.2 ?
C2 C1 H1A 119.2 ?
C3 C2 C1 120.8(2) ?
C3 C2 H2A 119.6 ?
C1 C2 H2A 119.6 ?
C2 C3 C5 119.3(2) ?
C2 C3 H3A 120.4 ?
C5 C3 H3A 120.4 ?
C1 C4 C6 117.7(2) ?
C1 C4 H4A 121.1 ?
C6 C4 H4A 121.1 ?
C3 C5 C6 119.5(2) ?
C3 C5 C10 134.2(2) ?
C6 C5 C10 106.38(19) y
N1 C6 C4 129.6(2) ?
N1 C6 C5 109.15(19) y
C4 C6 C5 121.2(2) ?
C8 C7 H7A 109.5 ?
C8 C7 H7B 109.5 ?
H7A C7 H7B 109.5 ?
C8 C7 H7C 109.5 ?
H7A C7 H7C 109.5 ?
H7B C7 H7C 109.5 ?
N1 C8 C7 111.8(2) ?
N1 C8 H8A 109.3 ?
C7 C8 H8A 109.3 ?
N1 C8 H8B 109.3 ?
C7 C8 H8B 109.3 ?
H8A C8 H8B 107.9 ?
N1 C9 C12 129.6(2) ?
N1 C9 C10 109.05(19) y
C12 C9 C10 121.3(2) ?
C11 C10 C9 119.1(2) ?
C11 C10 C5 134.1(2) ?
C9 C10 C5 106.82(19) y
C10 C11 C13 120.4(2) ?
C10 C11 H11A 119.8 ?
C13 C11 H11A 119.8 ?
C14 C12 C9 118.1(2) ?
C14 C12 H12A 121.0 ?
C9 C12 H12A 121.0 ?
C11 C13 C14 118.6(2) ?
C11 C13 C15 119.1(2) ?
C14 C13 C15 122.3(2) ?
C12 C14 C13 122.5(2) ?
C12 C14 H14A 118.7 ?
C13 C14 H14A 118.7 ?
C16 C15 C13 127.7(2) y
C16 C15 H15A 116.1 ?
C13 C15 H15A 116.1 ?
C15 C16 C17 122.9(2) y
C15 C16 H16A 118.6 ?
C17 C16 H16A 118.6 ?
O1 C17 C16 119.8(2) y
O1 C17 C18 119.5(2) y
C16 C17 C18 120.6(2) y
C19 C18 C20 116.8(2) ?
C19 C18 C17 122.9(2) ?
C20 C18 C17 120.2(2) ?
C21 C19 C18 122.4(2) ?
C21 C19 H19A 118.8 ?
C18 C19 H19A 118.8 ?
O2 C20 C22 118.8(2) ?
O2 C20 C18 120.9(2) ?
C22 C20 C18 120.3(3) ?
C19 C21 C23 119.4(3) ?
C19 C21 H21A 120.3 ?
C23 C21 H21A 120.3 ?
C23 C22 C20 121.0(3) ?
C23 C22 H22A 119.5 ?
C20 C22 H22A 119.5 ?
C22 C23 C21 120.1(3) ?
C22 C23 H23A 120.0 ?
C21 C23 H23A 120.0 ?
C9 N1 C6 108.59(18) y
C9 N1 C8 125.8(2) y
C6 N1 C8 125.5(2) y
C20 O2 H2B 109.5 ?

loop_
_geom_bond_atom_site_label_1
_geom_bond_atom_site_label_2
_geom_bond_distance
_geom_bond_publ_flag
C1 C4 1.373(3) ?
C1 C2 1.385(3) ?
C1 H1A 0.9300 ?
C2 C3 1.374(3) ?
C2 H2A 0.9300 ?
C3 C5 1.381(3) ?
C3 H3A 0.9300 ?
C4 C6 1.390(3) ?
C4 H4A 0.9300 ?
C5 C6 1.408(3) y
C5 C10 1.441(3) y
C6 N1 1.388(3) y
C7 C8 1.498(4) ?
C7 H7A 0.9600 ?
C7 H7B 0.9600 ?
C7 H7C 0.9600 ?
C8 N1 1.467(3) y
C8 H8A 0.9700 ?
C8 H8B 0.9700 ?
C9 N1 1.378(3) y
C9 C12 1.391(3) ?
C9 C10 1.412(3) y
C10 C11 1.389(3) ?
C11 C13 1.391(3) ?
C11 H11A 0.9300 ?
C12 C14 1.369(3) ?
C12 H12A 0.9300 ?
C13 C14 1.408(3) ?
C13 C15 1.454(3) y
C14 H14A 0.9300 ?
C15 C16 1.328(3) y
C15 H15A 0.9300 ?
C16 C17 1.457(3) y
C16 H16A 0.9300 ?
C17 O1 1.250(3) y
C17 C18 1.471(3) y
C18 C19 1.396(3) ?
C18 C20 1.397(3) ?
C19 C21 1.368(3) ?
C19 H19A 0.9300 ?
C20 O2 1.347(3) y
C20 C22 1.387(4) ?
C21 C23 1.374(3) ?
C21 H21A 0.9300 ?
C22 C23 1.358(4) ?
C22 H22A 0.9300 ?
C23 H23A 0.9300 ?
O2 H2B 0.8200 ?

loop_
_geom_hbond_atom_site_label_D
_geom_hbond_atom_site_label_H
_geom_hbond_atom_site_label_A
_geom_hbond_distance_DH
_geom_hbond_distance_HA
_geom_hbond_distance_DA
_geom_hbond_angle_DHA
O2 H2B O1 0.82 1.78 2.511(3) 148

loop_
_geom_torsion_atom_site_label_1
_geom_torsion_atom_site_label_2
_geom_torsion_atom_site_label_3
_geom_torsion_atom_site_label_4
_geom_torsion
C4 C1 C2 C3 -1.2(4)
C1 C2 C3 C5 0.5(4)
C2 C1 C4 C6 0.8(4)
C2 C3 C5 C6 0.5(3)
C2 C3 C5 C10 179.2(2)
C1 C4 C6 N1 -177.9(2)
C1 C4 C6 C5 0.2(3)
C3 C5 C6 N1 177.56(19)
C10 C5 C6 N1 -1.4(2)
C3 C5 C6 C4 -0.8(3)
C10 C5 C6 C4 -179.85(19)
N1 C9 C10 C11 -179.27(18)
C12 C9 C10 C11 -0.3(3)
N1 C9 C10 C5 0.0(2)
C12 C9 C10 C5 179.0(2)
C3 C5 C10 C11 1.2(4)
C6 C5 C10 C11 180.0(2)
C3 C5 C10 C9 -177.9(2)
C6 C5 C10 C9 0.9(2)
C9 C10 C11 C13 -0.5(3)
C5 C10 C11 C13 -179.5(2)
N1 C9 C12 C14 179.8(2)
C10 C9 C12 C14 1.1(3)
C10 C11 C13 C14 0.5(3)
C10 C11 C13 C15 179.4(2)
C9 C12 C14 C13 -1.1(4)
C11 C13 C14 C12 0.4(3)
C15 C13 C14 C12 -178.5(2)
C11 C13 C15 C16 176.2(2)
C14 C13 C15 C16 -5.0(4)
C13 C15 C16 C17 177.9(2)
C15 C16 C17 O1 4.5(4)
C15 C16 C17 C18 -173.1(2)
O1 C17 C18 C19 174.9(2)
C16 C17 C18 C19 -7.5(3)
O1 C17 C18 C20 -7.4(3)
C16 C17 C18 C20 170.2(2)
C20 C18 C19 C21 -0.4(4)
C17 C18 C19 C21 177.4(2)
C19 C18 C20 O2 -179.5(2)
C17 C18 C20 O2 2.7(4)
C19 C18 C20 C22 0.9(4)
C17 C18 C20 C22 -177.0(2)
C18 C19 C21 C23 -0.2(4)
O2 C20 C22 C23 179.6(3)
C18 C20 C22 C23 -0.8(5)
C20 C22 C23 C21 0.2(5)
C19 C21 C23 C22 0.3(5)
C12 C9 N1 C6 -179.8(2)
C10 C9 N1 C6 -0.9(2)
C12 C9 N1 C8 -2.3(4)
C10 C9 N1 C8 176.5(2)
C4 C6 N1 C9 179.7(2)
C5 C6 N1 C9 1.5(2)
C4 C6 N1 C8 2.3(4)
C5 C6 N1 C8 -176.0(2)
C7 C8 N1 C9 93.4(3)
C7 C8 N1 C6 -89.5(3)

loop_
_cod_related_entry_id
_cod_related_entry_database
_cod_related_entry_code
1 ChemSpider 30654802
